data_7006884
loop_
_publ_author_name
'Lu, Xiao-Xia'
'Cheng, Eddie Chung-Chin'
'Zhu, Nianyong'
'Yam, Vivian Wing-Wah'

_publ_section_title
;
 Synthesis, luminescence and ion-binding properties of palladium(II)
 complexes with 1,2-bis[di(benzo-15-crown-5)phosphino]ethane (dbcpe).
;
_journal_issue 14
_journal_name_full 'Dalton transactions (Cambridge, England : 2003)'
_journal_page_first 1803
_journal_page_last 1808
_journal_paper_doi 10.1039/b515024h
_journal_year 2006
_chemical_formula_moiety 'C58 H80 O20 P2'
_chemical_formula_sum 'C58 H80 O20 P2'
_chemical_formula_weight 1159.16
_chemical_name_systematic
;
?
;
_space_group_IT_number 14
_symmetry_cell_setting monoclinic
_symmetry_space_group_name_Hall '-P 2ybc'
_symmetry_space_group_name_H-M 'P 1 21/c 1'
_atom_sites_solution_hydrogens geom
_atom_sites_solution_primary direct
_atom_sites_solution_secondary difmap
_audit_creation_method SHELXL-97
_cell_angle_alpha 90.00
_cell_angle_beta 104.48(3)
_cell_angle_gamma 90.00
_cell_formula_units_Z 2
_cell_length_a 21.426(4)
_cell_length_b 5.2270(10)
_cell_length_c 27.398(6)
_cell_measurement_reflns_used 0
_cell_measurement_temperature 301(2)
_cell_measurement_theta_max 0
_cell_measurement_theta_min 0
_cell_volume 2970.9(11)
_computing_cell_refinement Scalepack
_computing_data_collection Marcontrol
_computing_data_reduction Denzo
_computing_molecular_graphics 'Ortep-3 for Windows (Farrugia, 1997)'
_computing_publication_material 'WinGX publication routines (Farrugia, 1999)'
_computing_structure_refinement 'SHELXL-97 (Sheldrick, 1997)'
_computing_structure_solution SIR-97
_diffrn_ambient_temperature 301(2)
_diffrn_measured_fraction_theta_full 0.625
_diffrn_measured_fraction_theta_max 0.625
_diffrn_measurement_device_type 'marresearch IPDS mar300'
_diffrn_measurement_method Oscillation
_diffrn_radiation_monochromator graphite
_diffrn_radiation_source 'fine-focus sealed tube'
_diffrn_radiation_type MoK\a
_diffrn_radiation_wavelength 0.71069
_diffrn_reflns_av_R_equivalents 0.0420
_diffrn_reflns_av_sigmaI/netI 0.0676
_diffrn_reflns_limit_h_max 24
_diffrn_reflns_limit_h_min -24
_diffrn_reflns_limit_k_max 5
_diffrn_reflns_limit_k_min -4
_diffrn_reflns_limit_l_max 28
_diffrn_reflns_limit_l_min -28
_diffrn_reflns_number 9076
_diffrn_reflns_theta_full 23.85
_diffrn_reflns_theta_max 23.85
_diffrn_reflns_theta_min 1.60
_exptl_absorpt_coefficient_mu 0.147
_exptl_absorpt_correction_type none
_exptl_crystal_colour colorless
_exptl_crystal_density_diffrn 1.296
_exptl_crystal_density_method 'not measured'
_exptl_crystal_description prism
_exptl_crystal_F_000 1236
_exptl_crystal_size_max 0.6
_exptl_crystal_size_mid 0.15
_exptl_crystal_size_min 0.04
_refine_diff_density_max 0.368
_refine_diff_density_min -0.320
_refine_diff_density_rms 0.052
_refine_ls_extinction_method none
_refine_ls_goodness_of_fit_ref 0.987
_refine_ls_hydrogen_treatment mixed
_refine_ls_matrix_type full
_refine_ls_number_parameters 344
_refine_ls_number_reflns 2851
_refine_ls_number_restraints 0
_refine_ls_restrained_S_all 0.987
_refine_ls_R_factor_all 0.1070
_refine_ls_R_factor_gt 0.0751
_refine_ls_shift/su_max 0.001
_refine_ls_shift/su_mean 0.000
_refine_ls_structure_factor_coef Fsqd
_refine_ls_weighting_details 'calc w=1/[\s^2^(Fo^2^)+(0.1648P)^2^+0.0000P] where P=(Fo^2^+2Fc^2^)/3'
_refine_ls_weighting_scheme calc
_refine_ls_wR_factor_gt 0.2090
_refine_ls_wR_factor_ref 0.2309
_reflns_number_gt 1779
_reflns_number_total 2851
_reflns_threshold_expression >2sigma(I)
_cod_data_source_file b515024h.txt
_cod_data_source_block mar294
_cod_original_cell_volume 2970.9(10)
_cod_original_sg_symbol_H-M 'P 21/c'
_cod_database_code 7006884

loop_
_symmetry_equiv_pos_as_xyz
'x, y, z'
'-x, y+1/2, -z+1/2'
'-x, -y, -z'
'x, -y-1/2, z-1/2'

loop_
_atom_site_label
_atom_site_type_symbol
_atom_site_fract_x
_atom_site_fract_y
_atom_site_fract_z
_atom_site_U_iso_or_equiv
_atom_site_adp_type
_atom_site_occupancy
_atom_site_symmetry_multiplicity
_atom_site_calc_flag
_atom_site_refinement_flags
_atom_site_disorder_assembly
_atom_site_disorder_group
P1 P 0.43425(7) 0.2820(2) 0.45188(5) 0.0652(6) Uani 1 1 d . . .
O1 O 0.21093(19) -0.2102(8) 0.41530(17) 0.0986(13) Uani 1 1 d . B .
O2 O 0.1348(3) -0.3116(15) 0.4846(3) 0.190(3) Uani 1 1 d . . .
O3 O -0.0065(7) -0.123(2) 0.4168(6) 0.275(5) Uiso 1 1 d . . .
O4 O 0.0347(4) 0.240(2) 0.3399(5) 0.249(5) Uani 1 1 d . . .
O5 O 0.1615(2) 0.0843(10) 0.34064(19) 0.1289(17) Uani 1 1 d . . .
O6 O 0.61652(18) 0.5816(7) 0.36994(14) 0.0805(11) Uani 1 1 d . . .
O7 O 0.7472(3) 0.6601(14) 0.4088(2) 0.158(2) Uani 1 1 d . . .
O8 O 0.8014(7) 0.331(3) 0.3396(5) 0.161(4) Uiso 0.50 1 d P A 1
O9 O 0.7002(5) 0.0813(14) 0.2660(3) 0.073(2) Uiso 0.50 1 d P A 1
O8' O 0.8114(7) 0.525(3) 0.3241(6) 0.155(5) Uiso 0.50 1 d P A 2
O9' O 0.6638(15) 0.207(5) 0.2333(11) 0.250(11) Uiso 0.50 1 d P A 2
O10 O 0.5898(2) 0.2508(7) 0.29809(15) 0.0912(12) Uani 1 1 d . . .
C1 C 0.4629(2) -0.0093(9) 0.48779(19) 0.0668(14) Uani 1 1 d . . .
H1A H 0.4401 -0.0319 0.5140 0.080 Uiso 1 1 calc R . .
H1B H 0.4540 -0.1566 0.4656 0.080 Uiso 1 1 calc R . .
C2 C 0.3530(3) 0.1980(10) 0.4169(2) 0.0677(15) Uani 1 1 d . . .
C3 C 0.3160(3) 0.0050(10) 0.4300(2) 0.0693(15) Uani 1 1 d . . .
H3 H 0.3346 -0.1043 0.4564 0.083 Uiso 1 1 calc R . .
C4 C 0.2524(3) -0.0292(11) 0.4047(2) 0.0780(16) Uani 1 1 d . . .
C5 C 0.2252(3) 0.1318(14) 0.3642(3) 0.0883(18) Uani 1 1 d . . .
C6 C 0.2608(4) 0.3164(13) 0.3508(2) 0.098(2) Uani 1 1 d . . .
H6 H 0.2426 0.4204 0.3234 0.117 Uiso 1 1 calc R . .
C7 C 0.3241(3) 0.3558(11) 0.3770(2) 0.0860(17) Uani 1 1 d . . .
H7 H 0.3475 0.4891 0.3677 0.103 Uiso 1 1 calc R . .
C8 C 0.4786(3) 0.2630(9) 0.40251(19) 0.0630(14) Uani 1 1 d . . .
C9 C 0.5288(2) 0.4325(9) 0.40463(19) 0.0637(14) Uani 1 1 d . . .
H9 H 0.5380 0.5547 0.4301 0.076 Uiso 1 1 calc R . .
C10 C 0.5656(3) 0.4245(10) 0.3698(2) 0.0648(14) Uani 1 1 d . . .
C11 C 0.5513(3) 0.2434(11) 0.3314(2) 0.0728(16) Uani 1 1 d . . .
C12 C 0.5013(3) 0.0770(11) 0.3282(2) 0.0815(17) Uani 1 1 d . . .
H12 H 0.4913 -0.0421 0.3021 0.098 Uiso 1 1 calc R . .
C13 C 0.4654(3) 0.0862(10) 0.3637(2) 0.0784(16) Uani 1 1 d . . .
H13 H 0.4317 -0.0290 0.3614 0.094 Uiso 1 1 calc R . .
C14 C 0.2308(3) -0.3562(11) 0.4611(3) 0.0952(19) Uani 1 1 d . . .
H14A H 0.2476 -0.2436 0.4894 0.114 Uiso 1 1 calc R B .
H14B H 0.2643 -0.4768 0.4586 0.114 Uiso 1 1 calc R . .
C15 C 0.1730(4) -0.4950(15) 0.4680(3) 0.123(2) Uani 1 1 d . B .
H15A H 0.1493 -0.5709 0.4365 0.147 Uiso 1 1 calc R . .
H15B H 0.1855 -0.6298 0.4929 0.147 Uiso 1 1 calc R . .
C16 C 0.083(2) -0.313(8) 0.4875(17) 0.249(17) Uiso 0.50 1 d P B 1
H16A H 0.0857 -0.3294 0.5233 0.298 Uiso 0.50 1 calc PR B 1
H16B H 0.0653 -0.4734 0.4724 0.298 Uiso 0.50 1 calc PR B 1
C17 C 0.034(2) -0.134(7) 0.4702(16) 0.303(17) Uiso 0.50 1 d P B 1
H17A H 0.0537 0.0329 0.4775 0.364 Uiso 0.50 1 calc PR B 1
H17B H 0.0042 -0.1526 0.4915 0.364 Uiso 0.50 1 calc PR B 1
C18 C -0.0348(10) 0.128(4) 0.3944(8) 0.169(7) Uiso 0.50 1 d P B 1
H18A H -0.0801 0.1371 0.3939 0.203 Uiso 0.50 1 calc PR B 1
H18B H -0.0126 0.2698 0.4142 0.203 Uiso 0.50 1 calc PR B 1
C16' C 0.0665(17) -0.336(6) 0.4594(14) 0.219(14) Uiso 0.50 1 d P B 2
H16C H 0.0578 -0.4904 0.4390 0.263 Uiso 0.50 1 calc PR B 2
H16D H 0.0397 -0.3339 0.4831 0.263 Uiso 0.50 1 calc PR B 2
C17' C 0.0593(13) -0.136(5) 0.4324(11) 0.208(10) Uiso 0.50 1 d P B 2
H17C H 0.0787 -0.1542 0.4041 0.250 Uiso 0.50 1 calc PR B 2
H17D H 0.0772 0.0135 0.4519 0.250 Uiso 0.50 1 calc PR B 2
C18' C -0.0229(17) -0.048(8) 0.3743(15) 0.270(16) Uiso 0.50 1 d P B 2
H18C H -0.0680 -0.0968 0.3664 0.323 Uiso 0.50 1 calc PR B 2
H18D H -0.0030 -0.1778 0.3579 0.323 Uiso 0.50 1 calc PR B 2
C19 C -0.0263(9) 0.141(3) 0.3414(6) 0.259(6) Uiso 1 1 d . . .
H19C H -0.0521 0.2783 0.3501 0.311 Uiso 0.50 1 calc PR B 2
H19D H -0.0481 0.0796 0.3081 0.311 Uiso 0.50 1 calc PR B 2
H19A H -0.0360 -0.0153 0.3220 0.311 Uiso 0.50 1 d PR B 1
H19B H -0.0569 0.2704 0.3251 0.311 Uiso 0.50 1 d PR B 1
C20 C 0.0559(7) 0.197(3) 0.2987(5) 0.221(6) Uani 1 1 d . . .
H20A H 0.0310 0.2984 0.2709 0.265 Uiso 1 1 calc R B .
H20B H 0.0503 0.0183 0.2894 0.265 Uiso 1 1 calc R . .
C21 C 0.1261(4) 0.2683(19) 0.3085(4) 0.172(4) Uani 1 1 d . B .
H21A H 0.1392 0.2728 0.2771 0.207 Uiso 1 1 calc R . .
H21B H 0.1334 0.4360 0.3241 0.207 Uiso 1 1 calc R . .
C22 C 0.6410(3) 0.7363(11) 0.4131(2) 0.0914(19) Uani 1 1 d . . .
H22A H 0.6496 0.6335 0.4436 0.110 Uiso 1 1 calc R . .
H22B H 0.6104 0.8694 0.4157 0.110 Uiso 1 1 calc R . .
C23 C 0.7022(4) 0.8511(15) 0.4060(3) 0.126(3) Uani 1 1 d . . .
H23A H 0.6941 0.9350 0.3734 0.152 Uiso 1 1 calc R . .
H23B H 0.7183 0.9780 0.4319 0.152 Uiso 1 1 calc R . .
C24 C 0.8041(5) 0.735(3) 0.3965(5) 0.209(6) Uani 1 1 d . A .
H24A H 0.7967 0.9043 0.3816 0.251 Uiso 1 1 calc R . .
H24B H 0.8370 0.7527 0.4278 0.251 Uiso 1 1 calc R . .
C25 C 0.8278(7) 0.597(3) 0.3669(9) 0.318(12) Uani 1 1 d . . .
H25C H 0.8690 0.6776 0.3686 0.381 Uiso 0.50 1 calc PR A 2
H25D H 0.8382 0.4382 0.3856 0.381 Uiso 0.50 1 calc PR A 2
H25A H 0.8722 0.5615 0.3842 0.381 Uiso 0.50 1 d PR A 1
H25B H 0.8295 0.7128 0.3397 0.381 Uiso 0.50 1 d PR A 1
C26 C 0.7887(13) 0.368(5) 0.2897(10) 0.184(8) Uiso 0.50 1 d P A 1
H26A H 0.8132 0.2426 0.2760 0.221 Uiso 0.50 1 calc PR A 1
H26B H 0.8048 0.5353 0.2839 0.221 Uiso 0.50 1 calc PR A 1
C27 C 0.7241(15) 0.352(6) 0.2622(14) 0.199(13) Uiso 0.50 1 d P A 1
H27A H 0.7205 0.3948 0.2272 0.238 Uiso 0.50 1 calc PR A 1
H27B H 0.6981 0.4715 0.2757 0.238 Uiso 0.50 1 calc PR A 1
C26' C 0.7440(18) 0.411(6) 0.3060(15) 0.258(14) Uiso 0.50 1 d P A 2
H26C H 0.7334 0.3343 0.3351 0.309 Uiso 0.50 1 calc PR A 2
H26D H 0.7145 0.5533 0.2956 0.309 Uiso 0.50 1 calc PR A 2
C27' C 0.7299(19) 0.231(9) 0.2673(14) 0.228(16) Uiso 0.50 1 d P A 2
H27C H 0.7413 0.0651 0.2828 0.274 Uiso 0.50 1 calc PR A 2
H27D H 0.7591 0.2632 0.2460 0.274 Uiso 0.50 1 calc PR A 2
C28 C 0.6386(5) 0.066(2) 0.2387(4) 0.156(4) Uani 1 1 d . . .
H28C H 0.6702 -0.0646 0.2529 0.187 Uiso 0.50 1 calc PR A 2
H28D H 0.6179 0.0065 0.2050 0.187 Uiso 0.50 1 calc PR A 2
H28A H 0.6353 -0.0788 0.2160 0.187 Uiso 0.50 1 d PR A 1
H28B H 0.6289 0.2184 0.2181 0.187 Uiso 0.50 1 d PR A 1
C29 C 0.5888(3) 0.0360(13) 0.2666(2) 0.0960(19) Uani 1 1 d . A .
H29A H 0.5468 0.0211 0.2431 0.115 Uiso 1 1 calc R . .
H29B H 0.5968 -0.1185 0.2868 0.115 Uiso 1 1 calc R . .

loop_
_atom_site_aniso_label
_atom_site_aniso_U_11
_atom_site_aniso_U_22
_atom_site_aniso_U_33
_atom_site_aniso_U_23
_atom_site_aniso_U_13
_atom_site_aniso_U_12
P1 0.0667(11) 0.0622(10) 0.0729(11) -0.0028(7) 0.0287(8) -0.0010(7)
O1 0.069(3) 0.104(3) 0.118(4) 0.017(3) 0.015(3) -0.013(2)
O2 0.101(5) 0.259(8) 0.236(8) 0.002(6) 0.091(6) 0.006(5)
O4 0.120(7) 0.308(10) 0.333(15) 0.026(10) 0.084(8) 0.018(6)
O5 0.081(4) 0.172(4) 0.122(4) 0.044(3) 0.004(3) -0.005(3)
O6 0.081(3) 0.090(3) 0.078(3) -0.007(2) 0.034(2) -0.017(2)
O7 0.080(4) 0.237(7) 0.159(5) 0.019(5) 0.034(4) -0.024(4)
O10 0.104(3) 0.103(3) 0.080(3) -0.014(2) 0.046(3) -0.009(2)
C1 0.065(3) 0.070(3) 0.066(4) 0.003(3) 0.019(3) -0.003(3)
C2 0.071(4) 0.065(3) 0.073(4) 0.002(3) 0.030(3) 0.003(3)
C3 0.057(4) 0.068(3) 0.082(4) 0.006(3) 0.016(3) 0.005(3)
C4 0.069(5) 0.079(4) 0.090(5) 0.009(3) 0.027(4) 0.003(4)
C5 0.051(4) 0.126(5) 0.085(5) 0.011(4) 0.010(4) 0.000(4)
C6 0.078(5) 0.131(5) 0.084(5) 0.031(4) 0.021(4) 0.013(4)
C7 0.067(5) 0.105(4) 0.091(5) 0.022(4) 0.029(4) -0.001(3)
C8 0.070(4) 0.057(3) 0.063(4) 0.002(3) 0.020(3) -0.002(3)
C9 0.068(4) 0.059(3) 0.065(4) 0.001(3) 0.019(3) -0.003(3)
C10 0.069(4) 0.062(4) 0.069(4) 0.003(3) 0.028(3) -0.007(3)
C11 0.074(4) 0.087(4) 0.064(4) 0.004(3) 0.028(3) 0.005(3)
C12 0.087(4) 0.086(4) 0.076(4) -0.018(3) 0.030(4) -0.011(4)
C13 0.079(4) 0.073(4) 0.091(4) -0.013(3) 0.035(4) -0.014(3)
C14 0.088(5) 0.094(4) 0.105(5) 0.013(4) 0.025(4) -0.008(4)
C15 0.103(6) 0.128(6) 0.146(7) 0.023(5) 0.048(5) -0.024(5)
C20 0.128(13) 0.297(15) 0.204(14) 0.060(12) -0.024(10) 0.029(10)
C21 0.088(7) 0.236(10) 0.172(9) 0.075(8) -0.007(6) 0.010(6)
C22 0.088(5) 0.102(4) 0.086(5) -0.005(4) 0.025(4) -0.026(4)
C23 0.115(7) 0.151(7) 0.119(6) -0.012(5) 0.040(5) -0.056(6)
C24 0.121(9) 0.355(19) 0.168(10) -0.016(11) 0.069(8) -0.045(10)
C25 0.220(15) 0.34(2) 0.46(3) -0.22(2) 0.214(19) -0.134(15)
C28 0.167(11) 0.197(10) 0.126(7) -0.046(7) 0.081(8) -0.021(8)
C29 0.105(5) 0.121(5) 0.075(4) -0.016(4) 0.046(4) 0.005(4)

loop_
_atom_type_symbol
_atom_type_description
_atom_type_scat_dispersion_real
_atom_type_scat_dispersion_imag
_atom_type_scat_source
P P 0.1023 0.0942 'International Tables Vol C Tables 4.2.6.8 and 6.1.1.4'
O O 0.0106 0.0060 'International Tables Vol C Tables 4.2.6.8 and 6.1.1.4'
C C 0.0033 0.0016 'International Tables Vol C Tables 4.2.6.8 and 6.1.1.4'
H H 0.0000 0.0000 'International Tables Vol C Tables 4.2.6.8 and 6.1.1.4'

loop_
_geom_angle_atom_site_label_1
_geom_angle_atom_site_label_2
_geom_angle_atom_site_label_3
_geom_angle
_geom_angle_site_symmetry_1
_geom_angle_site_symmetry_3
_geom_angle_publ_flag
C2 P1 C1 103.3(2) . . ?
C2 P1 C8 101.6(2) . . ?
C1 P1 C8 100.7(2) . . ?
C4 O1 C14 118.8(5) . . ?
C16 O2 C15 133(2) . . ?
C16 O2 C16' 32(3) . . ?
C15 O2 C16' 112.4(16) . . ?
C18' O3 C17' 110(3) . . ?
C18' O3 C17 157(3) . . ?
C17' O3 C17 52.9(16) . . ?
C18' O3 C18 47.7(19) . . ?
C17' O3 C18 116.4(17) . . ?
C17 O3 C18 120.2(19) . . ?
C20 O4 C19 118.4(15) . . ?
C5 O5 C21 119.4(6) . . ?
C10 O6 C22 118.3(4) . . ?
C23 O7 C24 115.1(8) . . ?
C26 O8 C25 108.0(17) . . ?
C28 O9 C27 108.7(14) . . ?
C25 O8' C26' 118(2) . . ?
C28 O9' C27' 117(3) . . ?
C11 O10 C29 117.7(4) . . ?
C1 C1 P1 110.2(4) 3_656 . ?
C3 C2 C7 117.8(5) . . ?
C3 C2 P1 125.0(4) . . ?
C7 C2 P1 116.9(4) . . ?
C4 C3 C2 121.6(5) . . ?
O1 C4 C3 126.4(6) . . ?
O1 C4 C5 114.6(6) . . ?
C3 C4 C5 118.9(5) . . ?
C6 C5 O5 124.6(7) . . ?
C6 C5 C4 119.9(6) . . ?
O5 C5 C4 115.5(6) . . ?
C5 C6 C7 121.3(6) . . ?
C6 C7 C2 120.5(5) . . ?
C13 C8 C9 117.8(5) . . ?
C13 C8 P1 123.9(4) . . ?
C9 C8 P1 118.2(4) . . ?
C10 C9 C8 121.5(5) . . ?
O6 C10 C9 124.9(5) . . ?
O6 C10 C11 115.8(5) . . ?
C9 C10 C11 119.2(5) . . ?
C12 C11 O10 124.5(5) . . ?
C12 C11 C10 120.1(5) . . ?
O10 C11 C10 115.4(5) . . ?
C11 C12 C13 119.8(5) . . ?
C12 C13 C8 121.5(5) . . ?
O1 C14 C15 107.2(5) . . ?
O2 C15 C14 106.2(7) . . ?
O2 C16 C17 130(4) . . ?
C16 C17 O3 124(3) . . ?
C19 C18 O3 107.4(17) . . ?
C17' C16' O2 99(3) . . ?
C16' C17' O3 101(3) . . ?
O3 C18' C19 149(3) . . ?
C18' C19 O4 113(2) . . ?
C18' C19 C18 46.6(16) . . ?
O4 C19 C18 112.3(16) . . ?
O4 C20 C21 110.0(13) . . ?
O5 C21 C20 107.8(8) . . ?
O6 C22 C23 105.8(5) . . ?
O7 C23 C22 109.0(6) . . ?
C25 C24 O7 120.1(13) . . ?
O8' C25 C24 137(2) . . ?
O8' C25 O8 45.0(8) . . ?
C24 C25 O8 129.1(13) . . ?
O8 C26 C27 117(2) . . ?
C26 C27 O9 109(2) . . ?
C27' C26' O8' 121(3) . . ?
C26' C27' O9' 122(3) . . ?
O9' C28 O9 61(2) . . ?
O9' C28 C29 133(2) . . ?
O9 C28 C29 117.1(9) . . ?
O10 C29 C28 109.5(6) . . ?

loop_
_geom_bond_atom_site_label_1
_geom_bond_atom_site_label_2
_geom_bond_distance
_geom_bond_site_symmetry_2
_geom_bond_publ_flag
P1 C2 1.819(6) . ?
P1 C1 1.833(5) . ?
P1 C8 1.839(5) . ?
O1 C4 1.377(7) . ?
O1 C14 1.438(7) . ?
O2 C16 1.14(4) . ?
O2 C15 1.407(9) . ?
O2 C16' 1.46(3) . ?
O3 C18' 1.20(4) . ?
O3 C17' 1.37(2) . ?
O3 C17 1.50(4) . ?
O3 C18 1.51(2) . ?
O4 C20 1.337(15) . ?
O4 C19 1.415(17) . ?
O5 C5 1.378(7) . ?
O5 C21 1.393(9) . ?
O6 C10 1.365(6) . ?
O6 C22 1.421(6) . ?
O7 C23 1.377(9) . ?
O7 C24 1.399(11) . ?
O8 C26 1.34(2) . ?
O8 C25 1.610(18) . ?
O9 C28 1.346(12) . ?
O9 C27 1.51(3) . ?
O8' C25 1.20(2) . ?
O8' C26' 1.52(4) . ?
O9' C28 0.95(2) . ?
O9' C27' 1.49(4) . ?
O10 C11 1.373(6) . ?
O10 C29 1.414(6) . ?
C1 C1 1.568(9) 3_656 ?
C2 C3 1.384(7) . ?
C2 C7 1.386(7) . ?
C3 C4 1.377(7) . ?
C4 C5 1.399(8) . ?
C5 C6 1.337(8) . ?
C6 C7 1.382(8) . ?
C8 C13 1.384(7) . ?
C8 C9 1.384(6) . ?
C9 C10 1.382(7) . ?
C10 C11 1.391(7) . ?
C11 C12 1.367(7) . ?
C12 C13 1.383(7) . ?
C14 C15 1.489(8) . ?
C16 C17 1.39(5) . ?
C18 C19 1.51(2) . ?
C16' C17' 1.27(3) . ?
C18' C19 1.33(4) . ?
C20 C21 1.506(15) . ?
C22 C23 1.498(9) . ?
C24 C25 1.282(15) . ?
C26 C27 1.40(4) . ?
C26' C27' 1.39(5) . ?
C28 C29 1.467(10) . ?
